data_2218289
loop_
_publ_author_name
'Selvanayagam, S.'
'Sridhar, B.'
'Ravikumar, K.'

_publ_section_title
;
 Erlotinib hydrochloride: an anticancer agent
;
_journal_coeditor_code YA2075
_journal_issue 5
_journal_name_full 'Acta Crystallographica Section E'
_journal_page_first o931
_journal_paper_doi 10.1107/S1600536808011707
_journal_volume 64
_journal_year 2008
_chemical_formula_iupac 'C22 H24 N3 O4 +, Cl -'
_chemical_formula_moiety 'C22 H24 N3 O4 +, Cl -'
_chemical_formula_sum 'C22 H24 Cl N3 O4'
_chemical_formula_weight 429.89
_chemical_name_systematic
;
Erlotinib hydrochloride
;
_space_group_IT_number 14
_symmetry_cell_setting monoclinic
_symmetry_space_group_name_Hall '-P 2ybc'
_symmetry_space_group_name_H-M 'P 1 21/c 1'
_atom_sites_solution_hydrogens geom
_atom_sites_solution_primary direct
_atom_sites_solution_secondary difmap
_audit_creation_method SHELXL-97
_cell_angle_alpha 90.00
_cell_angle_beta 102.966(2)
_cell_angle_gamma 90.00
_cell_formula_units_Z 4
_cell_length_a 14.5351(15)
_cell_length_b 18.4863(19)
_cell_length_c 8.1222(8)
_cell_measurement_reflns_used 9448
_cell_measurement_temperature 293(2)
_cell_measurement_theta_max 23.4
_cell_measurement_theta_min 2.2
_cell_volume 2126.8(4)
_computing_cell_refinement 'SAINT (Bruker, 2001)'
_computing_data_collection 'SMART (Bruker, 2001)'
_computing_data_reduction 'SAINT (Bruker, 2001)'
_computing_molecular_graphics
;
ORTEP-3 (Farrugia, 1997) and PLATON (Spek, 2003)'
;
_computing_publication_material 'SHELXL97 (Sheldrick, 2008) and PARST (Nardelli, 1995)'
_computing_structure_refinement 'SHELXL97 (Sheldrick, 2008)'
_computing_structure_solution 'SHELXS97 (Sheldrick, 2008)'
_diffrn_ambient_temperature 293(2)
_diffrn_measured_fraction_theta_full 0.999
_diffrn_measured_fraction_theta_max 0.971
_diffrn_measurement_device 'Bruker SMART APEX'
_diffrn_measurement_device_type 'Bruker APEX area-detector'
_diffrn_measurement_method \w
_diffrn_radiation_monochromator graphite
_diffrn_radiation_source 'fine-focus sealed tube'
_diffrn_radiation_type MoK\a
_diffrn_radiation_wavelength 0.71073
_diffrn_reflns_av_R_equivalents 0.050
_diffrn_reflns_av_sigmaI/netI 0.045
_diffrn_reflns_limit_h_max 19
_diffrn_reflns_limit_h_min -18
_diffrn_reflns_limit_k_max 24
_diffrn_reflns_limit_k_min -24
_diffrn_reflns_limit_l_max 10
_diffrn_reflns_limit_l_min -10
_diffrn_reflns_number 24377
_diffrn_reflns_theta_full 25.0
_diffrn_reflns_theta_max 28.0
_diffrn_reflns_theta_min 1.8
_diffrn_standards_decay_% 0
_diffrn_standards_interval_count 0
_diffrn_standards_number 0
_exptl_absorpt_coefficient_mu 0.21
_exptl_absorpt_correction_type none
_exptl_crystal_colour Colourless
_exptl_crystal_density_diffrn 1.343
_exptl_crystal_density_method 'not measured'
_exptl_crystal_description Block
_exptl_crystal_F_000 904
_exptl_crystal_size_max 0.26
_exptl_crystal_size_mid 0.22
_exptl_crystal_size_min 0.20
_refine_diff_density_max 0.33
_refine_diff_density_min -0.25
_refine_ls_extinction_method none
_refine_ls_goodness_of_fit_ref 1.16
_refine_ls_hydrogen_treatment mixed
_refine_ls_matrix_type full
_refine_ls_number_parameters 275
_refine_ls_number_reflns 5001
_refine_ls_number_restraints 0
_refine_ls_restrained_S_all 1.16
_refine_ls_R_factor_all 0.104
_refine_ls_R_factor_gt 0.073
_refine_ls_shift/su_max 0.001
_refine_ls_shift/su_max_lt 0.001
_refine_ls_shift/su_mean 0.001
_refine_ls_structure_factor_coef Fsqd
_refine_ls_weighting_details 'calc w=1/[\s^2^(Fo^2^)+(0.0551P)^2^+0.7563P] where P=(Fo^2^+2Fc^2^)/3'
_refine_ls_weighting_scheme calc
_refine_ls_wR_factor_gt 0.138
_refine_ls_wR_factor_ref 0.151
_reflns_number_gt 3649
_reflns_number_total 5001
_reflns_threshold_expression I>2\s(I)
_cod_data_source_file ya2075.cif
_cod_data_source_block I
_cod_original_sg_symbol_H-M 'P 21/c'
_cod_database_code 2218289
_cod_database_fobs_code 2218289

loop_
_symmetry_equiv_pos_as_xyz
'x, y, z'
'-x, y+1/2, -z+1/2'
'-x, -y, -z'
'x, -y-1/2, z-1/2'

loop_
_atom_site_type_symbol
_atom_site_label
_atom_site_fract_x
_atom_site_fract_y
_atom_site_fract_z
_atom_site_U_iso_or_equiv
_atom_site_adp_type
_atom_site_calc_flag
_atom_site_refinement_flags
_atom_site_occupancy
Cl Cl1 0.50200(5) 0.34427(3) 0.62635(9) 0.0469(2) Uani d . 1
O O1 0.27725(11) 0.61695(9) 0.9544(2) 0.0395(4) Uani d . 1
O O2 0.10485(14) 0.70220(13) 0.9170(3) 0.0648(6) Uani d . 1
O O3 0.29876(12) 0.48732(9) 0.8521(2) 0.0417(4) Uani d . 1
O O4 0.20059(13) 0.31485(10) 0.6875(3) 0.0514(5) Uani d . 1
N N1 0.57019(14) 0.69146(10) 0.8273(3) 0.0395(5) Uani d . 1
H HN1 0.5603 0.7355 0.8527 0.047 Uiso calc R 1
N N2 0.67238(14) 0.60941(11) 0.7423(3) 0.0408(5) Uani d . 1
N N3 0.63506(13) 0.48880(10) 0.7058(3) 0.0350(5) Uani d . 1
H H3 0.5945 0.4550 0.7065 0.042 Uiso calc R 1
C C1 0.64787(18) 0.67467(13) 0.7780(4) 0.0435(7) Uani d . 1
H H1 0.6887 0.7123 0.7678 0.052 Uiso calc R 1
C C2 0.61060(16) 0.55508(12) 0.7464(3) 0.0318(5) Uani d . 1
C C3 0.52182(16) 0.56803(12) 0.7918(3) 0.0310(5) Uani d . 1
C C4 0.45169(16) 0.51536(12) 0.7961(3) 0.0321(5) Uani d . 1
H H4 0.4604 0.4681 0.7637 0.039 Uiso calc R 1
C C5 0.37123(16) 0.53333(13) 0.8474(3) 0.0324(5) Uani d . 1
C C6 0.35795(16) 0.60529(13) 0.9019(3) 0.0326(5) Uani d . 1
C C7 0.42426(17) 0.65734(12) 0.8963(3) 0.0346(5) Uani d . 1
H H7 0.4158 0.7044 0.9305 0.042 Uiso calc R 1
C C8 0.50471(16) 0.63882(12) 0.8385(3) 0.0320(5) Uani d . 1
C C9 0.26703(18) 0.68616(14) 1.0300(4) 0.0417(6) Uani d . 1
H H9A 0.2742 0.7248 0.9530 0.050 Uiso calc R 1
H H9B 0.3151 0.6919 1.1333 0.050 Uiso calc R 1
C C10 0.17127(19) 0.68926(15) 1.0675(4) 0.0448(6) Uani d . 1
H H10A 0.1574 0.6439 1.1166 0.054 Uiso calc R 1
H H10B 0.1689 0.7277 1.1478 0.054 Uiso calc R 1
C C11 0.0123(3) 0.7093(3) 0.9450(7) 0.1109(16) Uani d . 1
H H11A -0.0314 0.7178 0.8392 0.166 Uiso calc R 1
H H11B 0.0106 0.7492 1.0197 0.166 Uiso calc R 1
H H11C -0.0047 0.6656 0.9949 0.166 Uiso calc R 1
C C12 0.30023(17) 0.41876(13) 0.7695(4) 0.0422(6) Uani d . 1
H H12A 0.3512 0.3889 0.8318 0.051 Uiso calc R 1
H H12B 0.3093 0.4256 0.6558 0.051 Uiso calc R 1
C C13 0.2062(2) 0.38355(15) 0.7650(4) 0.0510(7) Uani d . 1
H H13A 0.1974 0.3784 0.8793 0.061 Uiso calc R 1
H H13B 0.1560 0.4142 0.7029 0.061 Uiso calc R 1
C C14 0.1801(3) 0.3188(2) 0.5094(5) 0.0765(11) Uani d . 1
H H14A 0.1774 0.2709 0.4631 0.115 Uiso calc R 1
H H14B 0.2286 0.3460 0.4740 0.115 Uiso calc R 1
H H14C 0.1203 0.3423 0.4699 0.115 Uiso calc R 1
C C15 0.72087(16) 0.46773(12) 0.6616(3) 0.0327(5) Uani d . 1
C C16 0.71529(18) 0.41268(14) 0.5436(3) 0.0396(6) Uani d . 1
H H16 0.6575 0.3912 0.4968 0.048 Uiso calc R 1
C C17 0.7960(2) 0.38986(16) 0.4959(4) 0.0474(7) Uani d . 1
H H17 0.7922 0.3529 0.4169 0.057 Uiso calc R 1
C C18 0.88191(19) 0.42120(15) 0.5641(4) 0.0473(7) Uani d . 1
H H18 0.9356 0.4060 0.5296 0.057 Uiso calc R 1
C C19 0.88874(17) 0.47541(13) 0.6842(3) 0.0395(6) Uani d . 1
C C20 0.80763(17) 0.49842(13) 0.7347(3) 0.0371(6) Uani d . 1
H H20 0.8118 0.5341 0.8168 0.045 Uiso calc R 1
C C21 0.9793(2) 0.50773(16) 0.7563(4) 0.0490(7) Uani d . 1
C C22 1.0541(2) 0.5325(2) 0.8100(5) 0.0653(9) Uani d . 1
H H22 1.115(2) 0.5534(16) 0.849(4) 0.063(9) Uiso d . 1

loop_
_atom_site_aniso_label
_atom_site_aniso_U_11
_atom_site_aniso_U_22
_atom_site_aniso_U_33
_atom_site_aniso_U_12
_atom_site_aniso_U_13
_atom_site_aniso_U_23
Cl1 0.0508(4) 0.0276(3) 0.0642(5) -0.0062(3) 0.0173(3) -0.0023(3)
O1 0.0339(9) 0.0328(9) 0.0559(11) -0.0003(7) 0.0190(8) -0.0044(8)
O2 0.0438(12) 0.0814(16) 0.0696(15) 0.0176(11) 0.0135(10) 0.0081(12)
O3 0.0353(9) 0.0315(9) 0.0628(12) -0.0071(7) 0.0207(9) -0.0071(8)
O4 0.0525(12) 0.0327(10) 0.0694(14) -0.0093(9) 0.0145(10) -0.0046(9)
N1 0.0373(12) 0.0223(10) 0.0611(14) -0.0008(9) 0.0158(10) -0.0023(10)
N2 0.0325(11) 0.0270(11) 0.0661(15) -0.0004(9) 0.0181(10) 0.0036(10)
N3 0.0276(10) 0.0264(10) 0.0527(13) -0.0003(8) 0.0127(9) 0.0009(9)
C1 0.0330(14) 0.0291(13) 0.0715(19) -0.0040(11) 0.0184(13) 0.0048(12)
C2 0.0279(12) 0.0266(12) 0.0412(14) 0.0007(9) 0.0083(10) 0.0030(10)
C3 0.0280(12) 0.0289(12) 0.0361(13) 0.0010(9) 0.0073(10) 0.0027(10)
C4 0.0311(12) 0.0232(11) 0.0424(14) 0.0007(9) 0.0091(10) 0.0008(10)
C5 0.0299(12) 0.0299(12) 0.0377(13) -0.0032(10) 0.0080(10) 0.0028(10)
C6 0.0297(12) 0.0329(13) 0.0361(13) 0.0023(10) 0.0095(10) 0.0009(10)
C7 0.0361(13) 0.0237(11) 0.0447(14) 0.0023(10) 0.0107(11) -0.0030(10)
C8 0.0299(12) 0.0263(12) 0.0394(13) -0.0007(9) 0.0068(10) 0.0027(10)
C9 0.0431(15) 0.0349(14) 0.0490(16) 0.0055(12) 0.0147(12) -0.0035(12)
C10 0.0493(16) 0.0390(15) 0.0512(16) 0.0085(12) 0.0221(13) 0.0014(13)
C11 0.045(2) 0.152(4) 0.135(4) 0.034(2) 0.019(2) -0.013(4)
C12 0.0350(14) 0.0305(13) 0.0636(18) -0.0034(11) 0.0162(12) -0.0027(12)
C13 0.0448(16) 0.0404(15) 0.073(2) -0.0095(12) 0.0240(15) -0.0085(14)
C14 0.093(3) 0.066(2) 0.077(3) -0.032(2) 0.031(2) -0.0167(19)
C15 0.0338(13) 0.0260(12) 0.0403(14) 0.0051(10) 0.0125(11) 0.0077(10)
C16 0.0385(14) 0.0353(14) 0.0443(15) 0.0027(11) 0.0079(11) 0.0015(11)
C17 0.0542(17) 0.0441(16) 0.0466(16) 0.0070(13) 0.0167(13) -0.0070(13)
C18 0.0421(16) 0.0517(17) 0.0538(17) 0.0127(13) 0.0230(13) 0.0022(14)
C19 0.0330(13) 0.0352(14) 0.0533(17) 0.0038(11) 0.0158(12) 0.0107(12)
C20 0.0346(13) 0.0285(12) 0.0496(16) 0.0018(10) 0.0123(11) -0.0001(11)
C21 0.0387(16) 0.0495(17) 0.064(2) 0.0052(13) 0.0237(14) 0.0062(14)
C22 0.0416(19) 0.077(2) 0.082(2) -0.0098(17) 0.0233(17) -0.0084(19)

loop_
_atom_type_symbol
_atom_type_description
_atom_type_scat_dispersion_real
_atom_type_scat_dispersion_imag
_atom_type_scat_source
C C 0.0033 0.0016 'International Tables Vol C Tables 4.2.6.8 and 6.1.1.4'
H H 0.0000 0.0000 'International Tables Vol C Tables 4.2.6.8 and 6.1.1.4'
N N 0.0061 0.0033 'International Tables Vol C Tables 4.2.6.8 and 6.1.1.4'
O O 0.0106 0.0060 'International Tables Vol C Tables 4.2.6.8 and 6.1.1.4'
Cl Cl 0.1484 0.1585 'International Tables Vol C Tables 4.2.6.8 and 6.1.1.4'

loop_
_geom_angle_atom_site_label_1
_geom_angle_atom_site_label_2
_geom_angle_atom_site_label_3
_geom_angle
C6 O1 C9 117.09(19)
C10 O2 C11 111.7(3)
C5 O3 C12 116.48(18)
C13 O4 C14 112.8(2)
C1 N1 C8 120.4(2)
C1 N1 HN1 119.8
C8 N1 HN1 119.8
C1 N2 C2 117.6(2)
C2 N3 C15 127.4(2)
C2 N3 H3 116.3
C15 N3 H3 116.3
N2 C1 N1 125.4(2)
N2 C1 H1 117.3
N1 C1 H1 117.3
N3 C2 N2 117.4(2)
N3 C2 C3 121.2(2)
N2 C2 C3 121.4(2)
C8 C3 C4 117.6(2)
C8 C3 C2 116.7(2)
C4 C3 C2 125.7(2)
C5 C4 C3 120.7(2)
C5 C4 H4 119.7
C3 C4 H4 119.7
O3 C5 C4 125.2(2)
O3 C5 C6 114.5(2)
C4 C5 C6 120.3(2)
O1 C6 C7 124.4(2)
O1 C6 C5 115.7(2)
C7 C6 C5 119.9(2)
C6 C7 C8 119.2(2)
C6 C7 H7 120.4
C8 C7 H7 120.4
N1 C8 C7 119.4(2)
N1 C8 C3 118.3(2)
C7 C8 C3 122.2(2)
O1 C9 C10 108.1(2)
O1 C9 H9A 110.1
C10 C9 H9A 110.1
O1 C9 H9B 110.1
C10 C9 H9B 110.1
H9A C9 H9B 108.4
O2 C10 C9 108.7(2)
O2 C10 H10A 109.9
C9 C10 H10A 109.9
O2 C10 H10B 109.9
C9 C10 H10B 109.9
H10A C10 H10B 108.3
O2 C11 H11A 109.5
O2 C11 H11B 109.5
H11A C11 H11B 109.5
O2 C11 H11C 109.5
H11A C11 H11C 109.5
H11B C11 H11C 109.5
O3 C12 C13 106.5(2)
O3 C12 H12A 110.4
C13 C12 H12A 110.4
O3 C12 H12B 110.4
C13 C12 H12B 110.4
H12A C12 H12B 108.6
O4 C13 C12 111.1(2)
O4 C13 H13A 109.4
C12 C13 H13A 109.4
O4 C13 H13B 109.4
C12 C13 H13B 109.4
H13A C13 H13B 108.0
O4 C14 H14A 109.5
O4 C14 H14B 109.5
H14A C14 H14B 109.5
O4 C14 H14C 109.5
H14A C14 H14C 109.5
H14B C14 H14C 109.5
C16 C15 C20 120.1(2)
C16 C15 N3 117.1(2)
C20 C15 N3 122.8(2)
C17 C16 C15 119.7(2)
C17 C16 H16 120.1
C15 C16 H16 120.1
C18 C17 C16 120.6(3)
C18 C17 H17 119.7
C16 C17 H17 119.7
C17 C18 C19 120.2(2)
C17 C18 H18 119.9
C19 C18 H18 119.9
C18 C19 C20 119.6(2)
C18 C19 C21 120.0(2)
C20 C19 C21 120.4(2)
C15 C20 C19 119.6(2)
C15 C20 H20 120.2
C19 C20 H20 120.2
C22 C21 C19 177.3(3)
C21 C22 H22 178(2)

loop_
_geom_bond_atom_site_label_1
_geom_bond_atom_site_label_2
_geom_bond_distance
O1 C6 1.352(3)
O1 C9 1.441(3)
O2 C10 1.397(3)
O2 C11 1.419(4)
O3 C5 1.361(3)
O3 C12 1.436(3)
O4 C13 1.412(3)
O4 C14 1.412(4)
N1 C1 1.317(3)
N1 C8 1.378(3)
N1 HN1 0.8600
N2 C1 1.309(3)
N2 C2 1.353(3)
N3 C2 1.337(3)
N3 C15 1.427(3)
N3 H3 0.8600
C1 H1 0.9300
C2 C3 1.440(3)
C3 C8 1.400(3)
C3 C4 1.416(3)
C4 C5 1.368(3)
C4 H4 0.9300
C5 C6 1.429(3)
C6 C7 1.370(3)
C7 C8 1.397(3)
C7 H7 0.9300
C9 C10 1.491(3)
C9 H9A 0.9700
C9 H9B 0.9700
C10 H10A 0.9700
C10 H10B 0.9700
C11 H11A 0.9600
C11 H11B 0.9600
C11 H11C 0.9600
C12 C13 1.507(3)
C12 H12A 0.9700
C12 H12B 0.9700
C13 H13A 0.9700
C13 H13B 0.9700
C14 H14A 0.9600
C14 H14B 0.9600
C14 H14C 0.9600
C15 C16 1.388(3)
C15 C20 1.389(3)
C16 C17 1.382(4)
C16 H16 0.9300
C17 C18 1.375(4)
C17 H17 0.9300
C18 C19 1.386(4)
C18 H18 0.9300
C19 C20 1.399(3)
C19 C21 1.444(4)
C20 H20 0.9300
C21 C22 1.170(4)
C22 H22 0.95(3)

loop_
_geom_hbond_atom_site_label_D
_geom_hbond_atom_site_label_H
_geom_hbond_atom_site_label_A
_geom_hbond_site_symmetry_A
_geom_hbond_distance_DH
_geom_hbond_distance_HA
_geom_hbond_distance_DA
_geom_hbond_angle_DHA
N3 H3 Cl1 . 0.86 2.46 3.277(2) 160
N1 HN1 Cl1 2_656 0.86 2.23 3.066(2) 165
C1 H1 O4 2_656 0.93 2.46 3.372(3) 167

loop_
_geom_torsion_atom_site_label_1
_geom_torsion_atom_site_label_2
_geom_torsion_atom_site_label_3
_geom_torsion_atom_site_label_4
_geom_torsion
C2 N2 C1 N1 4.2(4)
C8 N1 C1 N2 -2.7(4)
C15 N3 C2 N2 1.5(4)
C15 N3 C2 C3 -178.7(2)
C1 N2 C2 N3 178.4(2)
C1 N2 C2 C3 -1.3(4)
N3 C2 C3 C8 177.5(2)
N2 C2 C3 C8 -2.7(3)
N3 C2 C3 C4 -1.2(4)
N2 C2 C3 C4 178.5(2)
C8 C3 C4 C5 -1.2(3)
C2 C3 C4 C5 177.5(2)
C12 O3 C5 C4 -11.3(3)
C12 O3 C5 C6 168.7(2)
C3 C4 C5 O3 178.3(2)
C3 C4 C5 C6 -1.7(4)
C9 O1 C6 C7 -8.6(3)
C9 O1 C6 C5 172.4(2)
O3 C5 C6 O1 1.8(3)
C4 C5 C6 O1 -178.3(2)
O3 C5 C6 C7 -177.3(2)
C4 C5 C6 C7 2.7(4)
O1 C6 C7 C8 -179.6(2)
C5 C6 C7 C8 -0.6(4)
C1 N1 C8 C7 177.9(2)
C1 N1 C8 C3 -1.7(4)
C6 C7 C8 N1 177.9(2)
C6 C7 C8 C3 -2.4(4)
C4 C3 C8 N1 -177.0(2)
C2 C3 C8 N1 4.1(3)
C4 C3 C8 C7 3.4(4)
C2 C3 C8 C7 -175.5(2)
C6 O1 C9 C10 176.3(2)
C11 O2 C10 C9 -177.2(3)
O1 C9 C10 O2 -76.9(3)
C5 O3 C12 C13 -170.3(2)
C14 O4 C13 C12 -79.6(3)
O3 C12 C13 O4 -179.3(2)
C2 N3 C15 C16 -146.2(2)
C2 N3 C15 C20 35.6(4)
C20 C15 C16 C17 -1.7(4)
N3 C15 C16 C17 -179.9(2)
C15 C16 C17 C18 -0.1(4)
C16 C17 C18 C19 1.1(4)
C17 C18 C19 C20 -0.5(4)
C17 C18 C19 C21 179.5(3)
C16 C15 C20 C19 2.4(4)
N3 C15 C20 C19 -179.6(2)
C18 C19 C20 C15 -1.3(4)
C21 C19 C20 C15 178.7(2)

loop_
_cod_related_entry_id
_cod_related_entry_database
_cod_related_entry_code
1 ChemSpider 154045
